data_7125748
loop_
_publ_author_name
'Kureja, Kunal'
'Zinke, Julian'
'Bruhn, Clemens'
'Siemeling, Ulrich'

_publ_section_title
;
 Imidazolium-benzimidazolates as convenient sources of
 donor-functionalised normal and abnormal N-heterocyclic carbenes.
;
_journal_issue 65
_journal_name_full 'Chemical communications (Cambridge, England)'
_journal_page_first 9705
_journal_page_last 9708
_journal_paper_doi 10.1039/c9cc05283f
_journal_volume 55
_journal_year 2019
_chemical_formula_sum 'C13 H14 N4 S'
_chemical_formula_weight 258.34
_space_group_crystal_system triclinic
_space_group_IT_number 2
_space_group_name_Hall '-P 1'
_space_group_name_H-M_alt 'P -1'
_atom_sites_solution_hydrogens mixed
_audit_creation_method SHELXL-2014/7
_audit_update_record
;
2019-07-08 deposited with the CCDC.	2019-07-19 downloaded from the CCDC.
;
_cell_angle_alpha 78.264(8)
_cell_angle_beta 78.151(8)
_cell_angle_gamma 64.286(8)
_cell_formula_units_Z 2
_cell_length_a 6.9905(8)
_cell_length_b 7.0369(8)
_cell_length_c 14.5190(14)
_cell_measurement_reflns_used 5011
_cell_measurement_temperature 100(2)
_cell_measurement_theta_max 26.16
_cell_measurement_theta_min 2.89
_cell_volume 624.46(13)
_computing_structure_refinement 'SHELXL-2014/7 (Sheldrick, 2014)'
_diffrn_ambient_temperature 100(2)
_diffrn_detector 'image plate (34 cm diameter)'
_diffrn_detector_area_resol_mean 6.67
_diffrn_detector_type 'STOE Imaging Plate'
_diffrn_measured_fraction_theta_full 0.995
_diffrn_measured_fraction_theta_max 0.994
_diffrn_measurement_details ' 203 frames, detector distance = 130 mm'
_diffrn_measurement_device '2-circle diffractometer'
_diffrn_measurement_device_type 'STOE IPDS II'
_diffrn_measurement_method 'rotation method, \w scans'
_diffrn_radiation_collimation '1.2, 0.6 mm diameter, multiple pinhole'
_diffrn_radiation_monochromator 'plane graphite'
_diffrn_radiation_polarisn_norm 270
_diffrn_radiation_probe x-ray
_diffrn_radiation_type 'Mo K\a'
_diffrn_radiation_wavelength 0.71073
_diffrn_reflns_av_R_equivalents 0.0346
_diffrn_reflns_av_unetI/netI 0.0405
_diffrn_reflns_Laue_measured_fraction_full 0.995
_diffrn_reflns_Laue_measured_fraction_max 0.994
_diffrn_reflns_limit_h_max 8
_diffrn_reflns_limit_h_min -8
_diffrn_reflns_limit_k_max 7
_diffrn_reflns_limit_k_min -8
_diffrn_reflns_limit_l_max 17
_diffrn_reflns_limit_l_min -17
_diffrn_reflns_number 4516
_diffrn_reflns_point_group_measured_fraction_full 0.995
_diffrn_reflns_point_group_measured_fraction_max 0.994
_diffrn_reflns_theta_full 25.242
_diffrn_reflns_theta_max 25.498
_diffrn_reflns_theta_min 3.241
_diffrn_source 'Genix Mo HF'
_diffrn_source_current 1.000
_diffrn_source_power 0.050
_diffrn_source_voltage 50
_exptl_absorpt_coefficient_mu 0.246
_exptl_absorpt_correction_T_max 0.9941
_exptl_absorpt_correction_T_min 0.9565
_exptl_absorpt_correction_type integration
_exptl_absorpt_process_details
;
STOE X-Red32, absorption correction by Gaussian integration, analogous to
P. Coppens, "The Evaluation of Absorption and Extinction in Single-Crystal
Structure Analysis", published in
F. R. Ahmed (Editor), "Crystallographic Computing",
Munksgaard, Copenhagen (1970), 255 - 270
;
_exptl_crystal_colour colorless
_exptl_crystal_density_diffrn 1.374
_exptl_crystal_description plate
_exptl_crystal_F_000 272
_exptl_crystal_size_max 0.230
_exptl_crystal_size_mid 0.060
_exptl_crystal_size_min 0.030
_refine_diff_density_max 0.245
_refine_diff_density_min -0.290
_refine_diff_density_rms 0.053
_refine_ls_extinction_method none
_refine_ls_goodness_of_fit_ref 1.067
_refine_ls_hydrogen_treatment mixed
_refine_ls_matrix_type full
_refine_ls_number_parameters 168
_refine_ls_number_reflns 2314
_refine_ls_number_restraints 0
_refine_ls_restrained_S_all 1.067
_refine_ls_R_factor_all 0.0556
_refine_ls_R_factor_gt 0.0411
_refine_ls_shift/su_max 0.000
_refine_ls_shift/su_mean 0.000
_refine_ls_structure_factor_coef Fsqd
_refine_ls_weighting_details 'w=1/[\s^2^(Fo^2^)+(0.0537P)^2^+0.2241P] where P=(Fo^2^+2Fc^2^)/3'
_refine_ls_weighting_scheme calc
_refine_ls_wR_factor_gt 0.1013
_refine_ls_wR_factor_ref 0.1070
_reflns_Friedel_coverage 0.000
_reflns_number_gt 1862
_reflns_number_total 2314
_reflns_threshold_expression 'I > 2\s(I)'
_cod_data_source_file c9cc05283f2.cif
_cod_data_source_block i2645
_cod_database_code 7125748
_shelx_shelxl_version_number 2014/7
_shelx_space_group_comment
;
The symmetry employed for this shelxl refinement is uniquely defined
by the following loop, which should always be used as a source of
symmetry information in preference to the above space-group names.
They are only intended as comments.
;
_shelx_estimated_absorpt_t_min 0.946
_shelx_estimated_absorpt_t_max 0.993

loop_
_space_group_symop_operation_xyz
'x, y, z'
'-x, -y, -z'

loop_
_atom_site_label
_atom_site_type_symbol
_atom_site_fract_x
_atom_site_fract_y
_atom_site_fract_z
_atom_site_U_iso_or_equiv
_atom_site_adp_type
_atom_site_occupancy
_atom_site_site_symmetry_order
_atom_site_calc_flag
_atom_site_refinement_flags_posn
_atom_site_refinement_flags_adp
C1 C -0.0605(3) 0.8685(3) 0.25626(15) 0.0258(5) Uani 1 1 d . .
C2 C -0.3758(3) 0.9171(3) 0.35021(15) 0.0271(5) Uani 1 1 d . .
H2A H -0.4780 0.9219 0.4051 0.032 Uiso 1 1 calc R U
C3 C -0.4154(3) 0.9705(3) 0.26056(15) 0.0280(5) Uani 1 1 d . .
H3A H -0.5512 1.0190 0.2398 0.034 Uiso 1 1 calc R U
C4 C -0.0638(3) 0.7896(3) 0.43234(14) 0.0247(5) Uani 1 1 d . .
C5 C 0.1679(3) 0.7095(3) 0.52990(14) 0.0254(5) Uani 1 1 d . .
C6 C -0.0277(3) 0.7094(3) 0.57830(15) 0.0261(5) Uani 1 1 d . .
C7 C -0.0527(4) 0.6582(3) 0.67597(15) 0.0291(5) Uani 1 1 d . .
H7A H -0.1829 0.6538 0.7095 0.035 Uiso 1 1 calc R U
C8 C 0.1180(4) 0.6135(3) 0.72328(15) 0.0308(5) Uani 1 1 d . .
H8A H 0.1039 0.5788 0.7904 0.037 Uiso 1 1 calc R U
C9 C 0.3100(4) 0.6182(3) 0.67459(16) 0.0303(5) Uani 1 1 d . .
H9A H 0.4233 0.5881 0.7094 0.036 Uiso 1 1 calc R U
C10 C 0.3397(3) 0.6656(3) 0.57708(15) 0.0282(5) Uani 1 1 d . .
H10A H 0.4708 0.6681 0.5438 0.034 Uiso 1 1 calc R U
C11 C -0.2010(4) 0.9944(4) 0.09914(15) 0.0308(5) Uani 1 1 d . .
H11A H -0.0508 0.9806 0.0769 0.037 Uiso 1 1 calc R U
C12 C -0.3503(4) 1.2226(4) 0.07046(17) 0.0413(6) Uani 1 1 d . .
H12A H -0.4991 1.2406 0.0910 0.050 Uiso 1 1 calc R U
H12B H -0.3277 1.2568 0.0013 0.050 Uiso 1 1 calc R U
H12C H -0.3207 1.3180 0.1005 0.050 Uiso 1 1 calc R U
C13 C -0.2340(4) 0.8359(4) 0.05444(16) 0.0399(6) Uani 1 1 d . .
H13C H -0.1254 0.6927 0.0707 0.048 Uiso 1 1 calc R U
H13B H -0.2211 0.8733 -0.0147 0.048 Uiso 1 1 calc R U
H13A H -0.3770 0.8392 0.0784 0.048 Uiso 1 1 calc R U
N1 N 0.1392(3) 0.7620(3) 0.43500(12) 0.0252(4) Uani 1 1 d . .
H1 H 0.223(4) 0.767(4) 0.3858(17) 0.030 Uiso 1 1 d . U
N2 N -0.1731(3) 0.7623(3) 0.51422(12) 0.0261(4) Uani 1 1 d . .
N3 N -0.1570(3) 0.8528(3) 0.34861(12) 0.0249(4) Uani 1 1 d . .
N4 N -0.2237(3) 0.9429(3) 0.20296(12) 0.0274(4) Uani 1 1 d . .
S1 S 0.19978(9) 0.80553(9) 0.21594(4) 0.02928(18) Uani 1 1 d . .

loop_
_atom_site_aniso_label
_atom_site_aniso_U_11
_atom_site_aniso_U_22
_atom_site_aniso_U_33
_atom_site_aniso_U_23
_atom_site_aniso_U_13
_atom_site_aniso_U_12
C1 0.0260(11) 0.0252(11) 0.0285(11) -0.0017(8) -0.0061(9) -0.0124(9)
C2 0.0211(11) 0.0290(12) 0.0323(11) -0.0048(9) -0.0028(9) -0.0113(9)
C3 0.0224(11) 0.0323(12) 0.0310(11) -0.0029(9) -0.0051(9) -0.0126(9)
C4 0.0255(11) 0.0231(11) 0.0278(11) -0.0025(8) -0.0054(9) -0.0115(9)
C5 0.0290(12) 0.0231(11) 0.0250(10) -0.0028(8) -0.0047(9) -0.0111(9)
C6 0.0271(12) 0.0241(11) 0.0281(11) -0.0040(9) -0.0061(9) -0.0101(9)
C7 0.0304(12) 0.0251(12) 0.0313(12) -0.0047(9) -0.0027(9) -0.0109(10)
C8 0.0384(13) 0.0301(12) 0.0247(11) -0.0027(9) -0.0075(9) -0.0138(10)
C9 0.0317(12) 0.0260(12) 0.0350(12) -0.0025(9) -0.0119(9) -0.0108(10)
C10 0.0267(12) 0.0277(12) 0.0322(12) -0.0030(9) -0.0070(9) -0.0118(9)
C11 0.0291(12) 0.0389(13) 0.0258(11) 0.0010(9) -0.0058(9) -0.0165(10)
C12 0.0509(16) 0.0380(14) 0.0336(13) 0.0034(10) -0.0129(11) -0.0171(12)
C13 0.0496(16) 0.0443(15) 0.0299(12) -0.0050(10) -0.0058(11) -0.0227(13)
N1 0.0240(10) 0.0281(10) 0.0244(9) -0.0014(7) -0.0027(7) -0.0127(8)
N2 0.0248(9) 0.0276(10) 0.0264(9) -0.0039(7) -0.0032(7) -0.0110(8)
N3 0.0234(9) 0.0269(10) 0.0257(9) -0.0039(7) -0.0041(7) -0.0109(8)
N4 0.0239(9) 0.0321(10) 0.0286(9) -0.0006(8) -0.0069(7) -0.0136(8)
S1 0.0231(3) 0.0373(3) 0.0278(3) -0.0027(2) -0.0036(2) -0.0132(2)

loop_
_atom_type_symbol
_atom_type_description
_atom_type_scat_dispersion_real
_atom_type_scat_dispersion_imag
_atom_type_scat_source
C C 0.0033 0.0016 'International Tables Vol C Tables 4.2.6.8 and 6.1.1.4'
H H 0.0000 0.0000 'International Tables Vol C Tables 4.2.6.8 and 6.1.1.4'
N N 0.0061 0.0033 'International Tables Vol C Tables 4.2.6.8 and 6.1.1.4'
S S 0.1246 0.1234 'International Tables Vol C Tables 4.2.6.8 and 6.1.1.4'

loop_
_geom_angle_atom_site_label_1
_geom_angle_atom_site_label_2
_geom_angle_atom_site_label_3
_geom_angle
N4 C1 N3 104.57(18)
N4 C1 S1 126.71(16)
N3 C1 S1 128.70(15)
C3 C2 N3 107.26(19)
C3 C2 H2A 126.4
N3 C2 H2A 126.4
C2 C3 N4 107.81(18)
C2 C3 H3A 126.1
N4 C3 H3A 126.1
N2 C4 N1 115.65(18)
N2 C4 N3 121.09(18)
N1 C4 N3 123.20(19)
N1 C5 C10 132.8(2)
N1 C5 C6 104.98(18)
C10 C5 C6 122.21(19)
C7 C6 N2 129.5(2)
C7 C6 C5 120.11(19)
N2 C6 C5 110.37(18)
C6 C7 C8 117.9(2)
C6 C7 H7A 121.0
C8 C7 H7A 121.0
C7 C8 C9 121.4(2)
C7 C8 H8A 119.3
C9 C8 H8A 119.3
C10 C9 C8 121.7(2)
C10 C9 H9A 119.2
C8 C9 H9A 119.2
C9 C10 C5 116.7(2)
C9 C10 H10A 121.7
C5 C10 H10A 121.7
N4 C11 C12 110.45(19)
N4 C11 C13 110.19(18)
C12 C11 C13 112.92(19)
N4 C11 H11A 107.7
C12 C11 H11A 107.7
C13 C11 H11A 107.7
C11 C12 H12A 109.5
C11 C12 H12B 109.5
H12A C12 H12B 109.5
C11 C12 H12C 109.5
H12A C12 H12C 109.5
H12B C12 H12C 109.5
C11 C13 H13C 109.5
C11 C13 H13B 109.5
H13C C13 H13B 109.5
C11 C13 H13A 109.5
H13C C13 H13A 109.5
H13B C13 H13A 109.5
C4 N1 C5 105.81(18)
C4 N1 H1 122.0(16)
C5 N1 H1 131.9(16)
C4 N2 C6 103.18(17)
C1 N3 C2 109.89(16)
C1 N3 C4 128.61(18)
C2 N3 C4 121.47(18)
C1 N4 C3 110.46(17)
C1 N4 C11 124.84(19)
C3 N4 C11 124.66(18)

loop_
_geom_bond_atom_site_label_1
_geom_bond_atom_site_label_2
_geom_bond_distance
C1 N4 1.361(3)
C1 N3 1.378(3)
C1 S1 1.679(2)
C2 C3 1.331(3)
C2 N3 1.391(3)
C2 H2A 0.9500
C3 N4 1.383(3)
C3 H3A 0.9500
C4 N2 1.302(3)
C4 N1 1.354(3)
C4 N3 1.398(3)
C5 N1 1.385(3)
C5 C10 1.391(3)
C5 C6 1.403(3)
C6 C7 1.384(3)
C6 N2 1.399(3)
C7 C8 1.385(3)
C7 H7A 0.9500
C8 C9 1.393(3)
C8 H8A 0.9500
C9 C10 1.381(3)
C9 H9A 0.9500
C10 H10A 0.9500
C11 N4 1.469(3)
C11 C12 1.514(3)
C11 C13 1.516(3)
C11 H11A 1.0000
C12 H12A 0.9800
C12 H12B 0.9800
C12 H12C 0.9800
C13 H13C 0.9800
C13 H13B 0.9800
C13 H13A 0.9800
N1 H1 0.83(2)
